data_4112088
loop_
_publ_author_name
'Seth B. Wiggin'
'Mark T. Weller'

_publ_contact_author_address
;
School of Chemistry
University of Southampton
Southampton SO17 1BJ
UK
;
_publ_contact_author_email M.T.Weller@soton.ac.uk
_publ_contact_author_fax 44(23)80596805
_publ_contact_author_name 'Weller, Mark T.'
_publ_contact_author_phone 44(23)80593592
_publ_section_title
;
 Boroarsenates: A Framework Motif and Family Templated on Cations and
 Anions
;
_journal_name_full 'Journal of the American Chemical Society'
_journal_page_first 17172
_journal_page_last 17173
_journal_paper_doi 10.1021/ja055262l
_journal_volume 127
_journal_year 2005
_chemical_absolute_configuration unk
_chemical_formula_moiety 'As2 B H O8, 2(K)'
_chemical_formula_sum 'As2 B H K2 O8'
_chemical_formula_weight 367.86
_space_group_IT_number 92
_symmetry_cell_setting tetragonal
_symmetry_space_group_name_Hall 'P 4abw 2nw'
_symmetry_space_group_name_H-M 'P 41 21 2'
_audit_conform_dict_location ftp://ftp.iucr.org/pub/cif_core.dic
_audit_conform_dict_name cif_core.dic
_audit_conform_dict_version 2.3
_audit_creation_date 2005-07-08T12:11:18-00:00
_audit_creation_method 'WinGX routine CIF_UPDATE'
_cell_angle_alpha 90
_cell_angle_beta 90
_cell_angle_gamma 90
_cell_formula_units_Z 4
_cell_length_a 7.3568(5)
_cell_length_b 7.3568(5)
_cell_length_c 15.4671(10)
_cell_measurement_reflns_used 7469
_cell_measurement_temperature 120(2)
_cell_measurement_theta_max 27.485
_cell_measurement_theta_min 2.910
_cell_volume 837.12(10)
_computing_structure_refinement 'SHELXL-97 (Sheldrick, 1997)'
_diffrn_detector_area_resol_mean 9.091
_diffrn_measured_fraction_theta_full 0.998
_diffrn_measured_fraction_theta_max 0.998
_diffrn_measurement_device '95mm CCD camera on \k-goniostat'
_diffrn_measurement_device_type 'Bruker-Nonius KappaCCD area-detector'
_diffrn_measurement_method '\f & \w scans to fill Ewald Sphere'
_diffrn_radiation_monochromator '10cm confocal mirrors'
_diffrn_radiation_source 'Bruker-Nonius FR591 rotating anode'
_diffrn_radiation_type MoK\a
_diffrn_radiation_wavelength 0.71073
_diffrn_reflns_av_R_equivalents 0.0362
_diffrn_reflns_limit_h_max 9
_diffrn_reflns_limit_h_min -9
_diffrn_reflns_limit_k_max 7
_diffrn_reflns_limit_k_min -9
_diffrn_reflns_limit_l_max 19
_diffrn_reflns_limit_l_min -15
_diffrn_reflns_number 7153
_diffrn_reflns_theta_full 27.42
_diffrn_reflns_theta_max 27.42
_diffrn_reflns_theta_min 3.07
_exptl_absorpt_coefficient_mu 8.987
_exptl_absorpt_correction_T_max 0.5839
_exptl_absorpt_correction_T_min 0.4435
_exptl_absorpt_correction_type multi-scan
_exptl_absorpt_process_details 'SADABS V2.10 (Sheldrick, G.M., 2003)'
_exptl_crystal_colour colourless
_exptl_crystal_density_diffrn 2.919
_exptl_crystal_description block
_exptl_crystal_F_000 696
_exptl_crystal_size_max 0.1
_exptl_crystal_size_mid 0.1
_exptl_crystal_size_min 0.06
_refine_diff_density_max 0.876
_refine_diff_density_min -2.771
_refine_ls_abs_structure_details 'Flack H D (1983), Acta Cryst. A39, 876-881'
_refine_ls_abs_structure_Flack 0.02(7)
_refine_ls_extinction_method none
_refine_ls_goodness_of_fit_ref 1.181
_refine_ls_hydrogen_treatment constr
_refine_ls_matrix_type full
_refine_ls_number_parameters 61
_refine_ls_number_reflns 962
_refine_ls_number_restraints 0
_refine_ls_restrained_S_all 1.181
_refine_ls_R_factor_gt 0.0542
_refine_ls_shift/su_max 0
_refine_ls_structure_factor_coef Fsqd
_refine_ls_weighting_details 'calc w=1/[\s^2^(Fo^2^)+(0.0644P)^2^+22.9161P] where P=(Fo^2^+2Fc^2^)/3'
_refine_ls_weighting_scheme calc
_refine_ls_wR_factor_ref 0.1556
_reflns_number_gt 938
_reflns_number_total 962
_reflns_threshold_expression >2sigma(I)
_cod_data_source_file ja055262lsi20050825_010616.cif
_cod_data_source_block 05sbw015
_cod_database_code 4112088

loop_
_symmetry_equiv_pos_as_xyz
'x, y, z'
'-x, -y, z+1/2'
'-y+1/2, x+1/2, z+1/4'
'y+1/2, -x+1/2, z+3/4'
'-x+1/2, y+1/2, -z+1/4'
'x+1/2, -y+1/2, -z+3/4'
'y, x, -z'
'-y, -x, -z+1/2'

loop_
_atom_site_label
_atom_site_type_symbol
_atom_site_fract_x
_atom_site_fract_y
_atom_site_fract_z
_atom_site_U_iso_or_equiv
_atom_site_adp_type
_atom_site_occupancy
_atom_site_calc_flag
_atom_site_refinement_flags
As1 As 0.11517(12) 0.93715(12) 0.12533(6) 0.0066(3) Uani 1 d .
O1 O 0.0011(11) 1.1011(11) 0.1790(5) 0.0169(17) Uani 1 d .
H1 H -0.0028 1.0752 0.2319 0.025 Uiso 0.5 calc PR
O2 O 0.2314(10) 1.0310(9) 0.0406(4) 0.0091(14) Uani 1 d .
O3 O 0.2897(10) 0.8640(10) 0.1889(4) 0.0100(14) Uani 1 d .
O4 O -0.0217(11) 0.7746(11) 0.0940(5) 0.0152(16) Uani 1 d .
K1 K -0.3782(8) 0.9582(8) 0.0751(4) 0.0751(15) Uani 1 d .
B1 B 0.2086(14) 1.2086(14) 0 0.007(3) Uani 1 d S

loop_
_atom_site_aniso_label
_atom_site_aniso_U_11
_atom_site_aniso_U_22
_atom_site_aniso_U_33
_atom_site_aniso_U_23
_atom_site_aniso_U_13
_atom_site_aniso_U_12
As1 0.0059(5) 0.0076(5) 0.0063(4) 0.0042(4) 0.0011(4) 0.0018(3)
O1 0.019(4) 0.016(4) 0.016(4) 0.008(3) 0.012(3) 0.011(3)
O2 0.010(3) 0.007(3) 0.010(3) 0.002(3) 0.001(3) 0.002(3)
O3 0.010(3) 0.011(3) 0.009(3) 0.008(3) -0.004(3) -0.004(3)
O4 0.011(4) 0.017(4) 0.017(3) 0.006(3) -0.006(3) -0.010(3)
K1 0.070(3) 0.068(3) 0.087(4) -0.005(3) -0.001(3) -0.001(3)
B1 0.007(4) 0.007(4) 0.007(7) -0.003(4) 0.003(4) -0.004(5)

loop_
_atom_type_symbol
_atom_type_description
_atom_type_scat_dispersion_real
_atom_type_scat_dispersion_imag
_atom_type_scat_source
B B 0.0013 0.0007 'International Tables Vol C Tables 4.2.6.8 and 6.1.1.4'
H H 0 0 'International Tables Vol C Tables 4.2.6.8 and 6.1.1.4'
O O 0.0106 0.006 'International Tables Vol C Tables 4.2.6.8 and 6.1.1.4'
K K 0.2009 0.2494 'International Tables Vol C Tables 4.2.6.8 and 6.1.1.4'
As As 0.0499 2.0058 'International Tables Vol C Tables 4.2.6.8 and 6.1.1.4'

loop_
_geom_angle_atom_site_label_1
_geom_angle_atom_site_label_2
_geom_angle_atom_site_label_3
_geom_angle
_geom_angle_site_symmetry_1
_geom_angle_site_symmetry_3
O4 As1 O1 111.2(4) . .
O4 As1 O3 113.8(4) . .
O1 As1 O3 108.4(4) . .
O4 As1 O2 112.1(4) . .
O1 As1 O2 109.7(3) . .
O3 As1 O2 101.2(3) . .
B1 O2 As1 129.3(5) . .
B1 O3 As1 128.1(6) 3_655 .
O2 B1 O2 113.0(11) . 7_465
O2 B1 O3 101.1(4) . 4_464
O2 B1 O3 114.5(4) 7_465 4_464
O2 B1 O3 114.5(4) . 5
O2 B1 O3 101.1(4) 7_465 5
O3 B1 O3 113.1(11) 4_464 5

loop_
_geom_bond_atom_site_label_1
_geom_bond_atom_site_label_2
_geom_bond_distance
_geom_bond_site_symmetry_2
As1 O4 1.637(7) .
As1 O1 1.688(7) .
As1 O3 1.705(7) .
As1 O2 1.711(7) .
O2 B1 1.459(10) .
O3 B1 1.483(10) 3_655
B1 O2 1.459(10) 7_465
B1 O3 1.483(10) 4_464
B1 O3 1.483(10) 5
